data_4335325
loop_
_publ_author_name
'Marcel A. H. Moelands'
'Sjoerd Nijsse'
'Emma Folkertsma'
'Bas de Bruin'
'Martin Lutz'
'Anthony L. Spek'
'Robertus J. M. Klein Gebbink'

_publ_contact_author_address
; Bijvoet Center for Biomolecular Research
  Crystal and Structural Chemistry
  Utrecht University
  Padualaan 8
  3584 CH Utrecht
  The Netherlands
;
_publ_contact_author_email m.lutz@uu.nl
_publ_contact_author_fax '[+31] 30 2533940'
_publ_contact_author_name 'Martin Lutz'
_publ_contact_author_phone '[+31] 30 2533902'
_publ_section_title
;
 Bioinspired Nonheme Iron Complexes Derived from an Extended Series of
 N,N,O-Ligated BAIP Ligands
;
_journal_name_full 'Inorganic Chemistry'
_journal_page_first 7394
_journal_page_last 7410
_journal_paper_doi 10.1021/ic400096e
_journal_volume 52
_journal_year 2013
_chemical_formula_moiety 'C46 H52 Fe N8 O4, 2(C F3 O3 S), 5(C2 H3 N)'
_chemical_formula_sum 'C58 H67 F6 Fe N13 O10 S2'
_chemical_formula_weight 1340.22
_chemical_name_systematic
; 
 ? 
;
_space_group_IT_number 14
_symmetry_cell_setting monoclinic
_symmetry_space_group_name_Hall '-P 2ybc'
_symmetry_space_group_name_H-M 'P 1 21/c 1'
_atom_sites_solution_hydrogens geom
_atom_sites_solution_primary direct
_atom_sites_solution_secondary difmap
_audit_creation_method SHELXL-97
_cell_angle_alpha 90.00
_cell_angle_beta 112.8675(8)
_cell_angle_gamma 90.00
_cell_formula_units_Z 4
_cell_length_a 11.7689(2)
_cell_length_b 26.0832(6)
_cell_length_c 22.7901(6)
_cell_measurement_reflns_used 342043
_cell_measurement_temperature 150(2)
_cell_measurement_theta_max 23.26
_cell_measurement_theta_min 1.02
_cell_volume 6446.1(3)
_computing_cell_refinement HKL2000
_computing_data_collection 'Nonius COLLECT'
_computing_data_reduction 'HKL2000, Sortav'
_computing_structure_refinement 'SHELXL-97 (Sheldrick, 1997)'
_computing_structure_solution 'SIR-97 (Altomare et al., 1997)'
_diffrn_ambient_temperature 150(2)
_diffrn_measured_fraction_theta_full 0.990
_diffrn_measured_fraction_theta_max 0.990
_diffrn_measurement_device_type 'Nonius KappaCCD'
_diffrn_measurement_method '\f and \w scans'
_diffrn_radiation_monochromator graphite
_diffrn_radiation_source 'rotating anode'
_diffrn_radiation_type MoK\a
_diffrn_radiation_wavelength 0.71073
_diffrn_reflns_av_R_equivalents 0.1026
_diffrn_reflns_av_sigmaI/netI 0.0767
_diffrn_reflns_limit_h_max 13
_diffrn_reflns_limit_h_min -13
_diffrn_reflns_limit_k_max 28
_diffrn_reflns_limit_k_min -28
_diffrn_reflns_limit_l_max 25
_diffrn_reflns_limit_l_min -25
_diffrn_reflns_number 52160
_diffrn_reflns_theta_full 23.28
_diffrn_reflns_theta_max 23.28
_diffrn_reflns_theta_min 1.56
_exptl_absorpt_coefficient_mu 0.382
_exptl_absorpt_correction_T_max 0.98
_exptl_absorpt_correction_T_min 0.85
_exptl_absorpt_correction_type multi-scan
_exptl_absorpt_process_details 'Sortav (Blessing, 1995)'
_exptl_crystal_colour colourless
_exptl_crystal_density_diffrn 1.381
_exptl_crystal_description needle
_exptl_crystal_F_000 2792
_exptl_crystal_size_max 0.42
_exptl_crystal_size_mid 0.10
_exptl_crystal_size_min 0.08
_refine_diff_density_max 0.528
_refine_diff_density_min -0.375
_refine_diff_density_rms 0.066
_refine_ls_extinction_method none
_refine_ls_goodness_of_fit_ref 1.077
_refine_ls_hydrogen_treatment constr
_refine_ls_matrix_type full
_refine_ls_number_parameters 858
_refine_ls_number_reflns 9198
_refine_ls_number_restraints 267
_refine_ls_restrained_S_all 1.143
_refine_ls_R_factor_all 0.1127
_refine_ls_R_factor_gt 0.0632
_refine_ls_shift/su_max 0.000
_refine_ls_shift/su_mean 0.000
_refine_ls_structure_factor_coef Fsqd
_refine_ls_weighting_details 'calc w=1/[\s^2^(Fo^2^)+(0.0815P)^2^+6.4504P] where P=(Fo^2^+2Fc^2^)/3'
_refine_ls_weighting_scheme calc
_refine_ls_wR_factor_gt 0.1562
_refine_ls_wR_factor_ref 0.1851
_reflns_number_gt 5481
_reflns_number_total 9198
_reflns_threshold_expression I>2\s(I)
_cod_data_source_file ic400096e_si_001_6.cif
_cod_data_source_block s4100a
_cod_original_sg_symbol_H-M 'P 21/c'
_cod_database_code 4335325

loop_
_symmetry_equiv_pos_as_xyz
'x, y, z'
'-x, y+1/2, -z+1/2'
'-x, -y, -z'
'x, -y-1/2, z-1/2'

loop_
_atom_site_label
_atom_site_type_symbol
_atom_site_fract_x
_atom_site_fract_y
_atom_site_fract_z
_atom_site_U_iso_or_equiv
_atom_site_adp_type
_atom_site_occupancy
_atom_site_symmetry_multiplicity
_atom_site_calc_flag
_atom_site_refinement_flags
_atom_site_disorder_assembly
_atom_site_disorder_group
Fe1 Fe 0.50830(7) 0.18535(3) 0.25994(3) 0.0332(2) Uani 1 1 d . . .
O11 O 0.2758(3) 0.31952(13) 0.17331(17) 0.0424(9) Uani 1 1 d . . .
O12 O 0.7369(3) 0.05089(13) 0.35188(18) 0.0476(10) Uani 1 1 d . . .
O21 O 0.3808(3) 0.24953(13) 0.22011(16) 0.0380(9) Uani 1 1 d . . .
O22 O 0.6333(3) 0.12002(13) 0.29981(16) 0.0390(9) Uani 1 1 d . . .
N11 N 0.5688(4) 0.19359(15) 0.18321(19) 0.0326(10) Uani 1 1 d . . .
N12 N 0.4487(4) 0.17677(15) 0.33660(19) 0.0342(10) Uani 1 1 d . . .
N21 N 0.6379(4) 0.23617(15) 0.11914(19) 0.0348(11) Uani 1 1 d . . .
N22 N 0.3862(4) 0.13314(15) 0.4027(2) 0.0353(11) Uani 1 1 d . . .
N31 N 0.6471(4) 0.24106(14) 0.30486(19) 0.0305(10) Uani 1 1 d . . .
N32 N 0.3677(4) 0.13118(15) 0.21294(19) 0.0314(10) Uani 1 1 d . . .
N41 N 0.7391(4) 0.31635(14) 0.31123(19) 0.0321(10) Uani 1 1 d . . .
N42 N 0.2633(4) 0.05892(14) 0.2041(2) 0.0336(10) Uani 1 1 d . . .
C11 C 0.6009(4) 0.28841(17) 0.2025(2) 0.0322(12) Uani 1 1 d . . .
H11 H 0.6565 0.3122 0.1916 0.039 Uiso 1 1 calc R . .
C12 C 0.4079(5) 0.08268(18) 0.3142(2) 0.0332(12) Uani 1 1 d . . .
H12 H 0.3508 0.0597 0.3249 0.040 Uiso 1 1 calc R . .
C21 C 0.6006(5) 0.23895(18) 0.1677(2) 0.0324(12) Uani 1 1 d . . .
C22 C 0.4152(4) 0.13152(19) 0.3509(2) 0.0337(13) Uani 1 1 d . . .
C31 C 0.5899(5) 0.15887(19) 0.1420(2) 0.0357(13) Uani 1 1 d . . .
C32 C 0.4360(5) 0.21055(19) 0.3812(2) 0.0367(13) Uani 1 1 d . . .
C41 C 0.5766(5) 0.1059(2) 0.1386(3) 0.0458(15) Uani 1 1 d . . .
H41 H 0.5458 0.0876 0.1654 0.055 Uiso 1 1 calc R . .
C42 C 0.4520(5) 0.2640(2) 0.3869(3) 0.0436(14) Uani 1 1 d . . .
H42 H 0.4795 0.2830 0.3593 0.052 Uiso 1 1 calc R . .
C51 C 0.6100(5) 0.0812(2) 0.0949(3) 0.0483(15) Uani 1 1 d . . .
H51 H 0.6035 0.0449 0.0918 0.058 Uiso 1 1 calc R . .
C52 C 0.4257(5) 0.2876(2) 0.4344(3) 0.0481(15) Uani 1 1 d . . .
H52 H 0.4340 0.3237 0.4391 0.058 Uiso 1 1 calc R . .
C61 C 0.6535(5) 0.1079(2) 0.0544(3) 0.0488(15) Uani 1 1 d . . .
H61 H 0.6747 0.0893 0.0242 0.059 Uiso 1 1 calc R . .
C62 C 0.3878(6) 0.2600(2) 0.4753(3) 0.0521(16) Uani 1 1 d . . .
H62 H 0.3723 0.2777 0.5079 0.063 Uiso 1 1 calc R . .
C71 C 0.6661(5) 0.1602(2) 0.0575(3) 0.0444(14) Uani 1 1 d . . .
H71 H 0.6953 0.1785 0.0301 0.053 Uiso 1 1 calc R . .
C72 C 0.3718(5) 0.2077(2) 0.4704(3) 0.0441(14) Uani 1 1 d . . .
H72 H 0.3451 0.1889 0.4984 0.053 Uiso 1 1 calc R . .
C81 C 0.6346(5) 0.18483(18) 0.1020(2) 0.0338(12) Uani 1 1 d . . .
C82 C 0.3965(5) 0.18397(19) 0.4223(2) 0.0352(13) Uani 1 1 d . . .
C91 C 0.6602(5) 0.28120(18) 0.2731(2) 0.0310(12) Uani 1 1 d . . .
C92 C 0.3476(4) 0.09144(18) 0.2435(2) 0.0300(12) Uani 1 1 d . . .
C101 C 0.7254(5) 0.24973(19) 0.3680(2) 0.0348(13) Uani 1 1 d . . .
C102 C 0.2884(5) 0.12504(19) 0.1493(2) 0.0353(13) Uani 1 1 d . . .
C111 C 0.7526(5) 0.2192(2) 0.4217(3) 0.0422(14) Uani 1 1 d . . .
H111 H 0.7126 0.1872 0.4194 0.051 Uiso 1 1 calc R . .
C112 C 0.2673(5) 0.1562(2) 0.0966(3) 0.0403(13) Uani 1 1 d . . .
H112 H 0.3110 0.1874 0.1002 0.048 Uiso 1 1 calc R . .
C121 C 0.8390(5) 0.2368(2) 0.4781(3) 0.0434(14) Uani 1 1 d . . .
H121 H 0.8604 0.2161 0.5152 0.052 Uiso 1 1 calc R . .
C122 C 0.1812(5) 0.1402(2) 0.0391(3) 0.0469(15) Uani 1 1 d . . .
H122 H 0.1664 0.1604 0.0022 0.056 Uiso 1 1 calc R . .
C131 C 0.8968(5) 0.2846(2) 0.4823(3) 0.0485(15) Uani 1 1 d . . .
H131 H 0.9560 0.2958 0.5221 0.058 Uiso 1 1 calc R . .
C132 C 0.1151(5) 0.0950(2) 0.0338(3) 0.0517(16) Uani 1 1 d . . .
H132 H 0.0549 0.0855 -0.0065 0.062 Uiso 1 1 calc R . .
C141 C 0.8684(5) 0.3156(2) 0.4292(3) 0.0447(14) Uani 1 1 d . . .
H141 H 0.9054 0.3483 0.4317 0.054 Uiso 1 1 calc R . .
C142 C 0.1348(5) 0.0637(2) 0.0858(3) 0.0460(15) Uani 1 1 d . . .
H142 H 0.0901 0.0327 0.0821 0.055 Uiso 1 1 calc R . .
C151 C 0.7835(4) 0.29668(18) 0.3721(2) 0.0321(12) Uani 1 1 d . . .
C152 C 0.2227(5) 0.07956(19) 0.1434(3) 0.0353(13) Uani 1 1 d . . .
C161 C 0.4746(5) 0.31531(18) 0.1791(2) 0.0360(13) Uani 1 1 d . . .
H16A H 0.4872 0.3502 0.1976 0.043 Uiso 1 1 calc R . .
H16B H 0.4449 0.3192 0.1323 0.043 Uiso 1 1 calc R . .
C162 C 0.5307(5) 0.05396(18) 0.3355(2) 0.0370(13) Uani 1 1 d . . .
H16C H 0.5571 0.0462 0.3814 0.044 Uiso 1 1 calc R . .
H16D H 0.5154 0.0208 0.3127 0.044 Uiso 1 1 calc R . .
C171 C 0.3748(5) 0.2904(2) 0.1938(2) 0.0354(13) Uani 1 1 d . . .
C172 C 0.6365(5) 0.0796(2) 0.3260(3) 0.0377(13) Uani 1 1 d . . .
C181 C 0.6866(6) 0.2774(2) 0.0917(3) 0.0494(15) Uani 1 1 d . . .
H18A H 0.6465 0.3098 0.0941 0.074 Uiso 1 1 calc R . .
H18B H 0.6699 0.2694 0.0471 0.074 Uiso 1 1 calc R . .
H18C H 0.7758 0.2804 0.1156 0.074 Uiso 1 1 calc R . .
C182 C 0.3397(6) 0.0925(2) 0.4310(3) 0.0492(15) Uani 1 1 d . . .
H18D H 0.2503 0.0963 0.4176 0.074 Uiso 1 1 calc R . .
H18E H 0.3794 0.0948 0.4775 0.074 Uiso 1 1 calc R . .
H18F H 0.3580 0.0592 0.4169 0.074 Uiso 1 1 calc R . .
C191 C 0.7796(5) 0.36366(19) 0.2918(3) 0.0458(15) Uani 1 1 d . . .
H19A H 0.8331 0.3556 0.2692 0.069 Uiso 1 1 calc R . .
H19B H 0.8254 0.3843 0.3296 0.069 Uiso 1 1 calc R . .
H19C H 0.7076 0.3830 0.2637 0.069 Uiso 1 1 calc R . .
C192 C 0.2180(5) 0.0111(2) 0.2213(3) 0.0503(15) Uani 1 1 d . . .
H19D H 0.2861 -0.0135 0.2380 0.076 Uiso 1 1 calc R . .
H19E H 0.1528 -0.0034 0.1834 0.076 Uiso 1 1 calc R . .
H19F H 0.1850 0.0182 0.2538 0.076 Uiso 1 1 calc R . .
C201 C 0.1621(5) 0.3070(2) 0.1844(3) 0.0446(14) Uani 1 1 d . . .
C202 C 0.8544(5) 0.0637(2) 0.3452(3) 0.0570(18) Uani 1 1 d . . .
C211 C 0.1071(5) 0.2578(2) 0.1494(3) 0.0664(19) Uani 1 1 d . . .
H21A H 0.1018 0.2599 0.1055 0.100 Uiso 1 1 calc R . .
H21B H 0.0243 0.2529 0.1491 0.100 Uiso 1 1 calc R . .
H21C H 0.1595 0.2287 0.1710 0.100 Uiso 1 1 calc R . .
C212 C 0.9041(6) 0.1142(2) 0.3765(4) 0.077(2) Uani 1 1 d . . .
H21D H 0.8557 0.1423 0.3498 0.116 Uiso 1 1 calc R . .
H21E H 0.9905 0.1177 0.3818 0.116 Uiso 1 1 calc R . .
H21F H 0.8987 0.1156 0.4183 0.116 Uiso 1 1 calc R . .
C221 C 0.1913(6) 0.3039(2) 0.2543(3) 0.0564(17) Uani 1 1 d . . .
H22A H 0.2377 0.2724 0.2714 0.085 Uiso 1 1 calc R . .
H22B H 0.1145 0.3035 0.2615 0.085 Uiso 1 1 calc R . .
H22C H 0.2410 0.3336 0.2757 0.085 Uiso 1 1 calc R . .
C222 C 0.8327(6) 0.0638(3) 0.2748(4) 0.075(2) Uani 1 1 d . . .
H22D H 0.7817 0.0343 0.2538 0.113 Uiso 1 1 calc R . .
H22E H 0.9120 0.0618 0.2703 0.113 Uiso 1 1 calc R . .
H22F H 0.7903 0.0955 0.2550 0.113 Uiso 1 1 calc R . .
C231 C 0.0796(6) 0.3519(2) 0.1542(3) 0.0666(19) Uani 1 1 d . . .
H23A H 0.1163 0.3834 0.1774 0.100 Uiso 1 1 calc R . .
H23B H -0.0015 0.3464 0.1558 0.100 Uiso 1 1 calc R . .
H23C H 0.0704 0.3552 0.1098 0.100 Uiso 1 1 calc R . .
C232 C 0.9369(6) 0.0194(3) 0.3796(4) 0.098(3) Uani 1 1 d . . .
H23D H 0.9500 0.0202 0.4247 0.148 Uiso 1 1 calc R . .
H23E H 1.0165 0.0224 0.3754 0.148 Uiso 1 1 calc R . .
H23F H 0.8976 -0.0131 0.3607 0.148 Uiso 1 1 calc R . .
S13 S 0.67747(17) 0.07404(6) 0.61373(8) 0.0557(5) Uani 1 1 d D . .
F13 F 0.7262(6) 0.11434(17) 0.5222(3) 0.141(2) Uani 1 1 d D . .
F23 F 0.8112(5) 0.0440(2) 0.5527(2) 0.1237(19) Uani 1 1 d D . .
F33 F 0.6274(5) 0.0468(2) 0.4981(2) 0.130(2) Uani 1 1 d D . .
O13 O 0.7820(5) 0.0989(2) 0.6587(2) 0.117(2) Uani 1 1 d D . .
O23 O 0.5714(4) 0.10634(17) 0.5940(3) 0.0871(16) Uani 1 1 d D . .
O33 O 0.6541(6) 0.02329(15) 0.6251(3) 0.110(2) Uani 1 1 d D . .
C13 C 0.7145(5) 0.0704(2) 0.5454(3) 0.0579(17) Uani 1 1 d D . .
S14A S 0.46022(17) 0.45148(8) 0.28842(9) 0.0537(5) Uani 0.87 1 d PDU A 1
F14A F 0.5006(8) 0.4388(3) 0.4061(3) 0.149(3) Uani 0.87 1 d PDU A 1
F24A F 0.6626(7) 0.4377(3) 0.3865(3) 0.129(3) Uani 0.87 1 d PDU A 1
F34A F 0.5503(7) 0.3761(2) 0.3656(4) 0.165(3) Uani 0.87 1 d PDU A 1
O14A O 0.3388(5) 0.4364(3) 0.2744(5) 0.117(3) Uani 0.87 1 d PDU A 1
O24A O 0.4760(6) 0.50558(16) 0.2971(3) 0.0848(17) Uani 0.87 1 d PDU A 1
O34A O 0.5190(5) 0.43326(18) 0.2489(2) 0.0617(18) Uani 0.87 1 d PDU A 1
C14A C 0.5465(8) 0.4263(3) 0.3641(4) 0.100(3) Uani 0.87 1 d PDU A 1
S14B S 0.4706(11) 0.4216(5) 0.2960(5) 0.046(4) Uiso 0.13 1 d PD B 2
F14B F 0.573(2) 0.4570(9) 0.4149(8) 0.053(8) Uiso 0.13 1 d PD B 2
F24B F 0.576(2) 0.5065(6) 0.3496(11) 0.077(8) Uiso 0.13 1 d PD B 2
F34B F 0.6947(14) 0.4452(9) 0.3710(12) 0.045(8) Uiso 0.13 1 d PD B 2
O14B O 0.3566(16) 0.4432(13) 0.290(2) 0.29(9) Uiso 0.13 1 d PD B 2
O24B O 0.485(2) 0.3699(5) 0.3150(10) 0.031(6) Uiso 0.13 1 d PD B 2
O34B O 0.503(4) 0.4314(14) 0.2436(10) 0.31(8) Uiso 0.13 1 d PD B 2
C14B C 0.5799(15) 0.4568(6) 0.3590(8) 0.077(19) Uiso 0.13 1 d PD B 2
N15 N 0.1670(6) 0.3633(3) 0.0183(3) 0.0843(19) Uani 1 1 d . . .
C15 C 0.2243(6) 0.3939(3) 0.0518(3) 0.0563(17) Uani 1 1 d . . .
C25 C 0.2982(6) 0.4329(2) 0.0942(3) 0.0635(18) Uani 1 1 d . . .
H25A H 0.2662 0.4668 0.0772 0.095 Uiso 1 1 calc R . .
H25B H 0.3838 0.4298 0.0981 0.095 Uiso 1 1 calc R . .
H25C H 0.2947 0.4287 0.1362 0.095 Uiso 1 1 calc R . .
N16 N 0.8899(5) 0.2414(2) 0.2517(3) 0.0649(15) Uani 1 1 d . . .
C16 C 0.9644(6) 0.2378(2) 0.3008(4) 0.0511(16) Uani 1 1 d . . .
C26 C 1.0611(6) 0.2346(2) 0.3644(3) 0.0622(18) Uani 1 1 d . . .
H26A H 1.0988 0.2684 0.3772 0.093 Uiso 1 1 calc R . .
H26B H 1.1240 0.2100 0.3642 0.093 Uiso 1 1 calc R . .
H26C H 1.0254 0.2231 0.3945 0.093 Uiso 1 1 calc R . .
N17 N 0.1030(7) 0.3695(3) 0.3753(3) 0.093(2) Uani 1 1 d . . .
C17 C 0.0884(8) 0.3999(3) 0.3356(4) 0.086(2) Uani 1 1 d . . .
C27 C 0.0696(8) 0.4384(3) 0.2846(4) 0.100(3) Uani 1 1 d . . .
H27A H 0.1394 0.4371 0.2713 0.150 Uiso 1 1 calc R . .
H27B H 0.0639 0.4727 0.3008 0.150 Uiso 1 1 calc R . .
H27C H -0.0068 0.4306 0.2481 0.150 Uiso 1 1 calc R . .
N18 N 0.1254(8) 0.5077(3) 0.4200(5) 0.127(3) Uani 1 1 d . . .
C18 C 0.2139(10) 0.4857(3) 0.4496(5) 0.105(3) Uani 1 1 d . . .
C28 C 0.3292(8) 0.4574(4) 0.4855(7) 0.172(6) Uani 1 1 d . . .
H28A H 0.3307 0.4255 0.4633 0.258 Uiso 1 1 calc R . .
H28B H 0.3331 0.4496 0.5283 0.258 Uiso 1 1 calc R . .
H28C H 0.4002 0.4786 0.4888 0.258 Uiso 1 1 calc R . .
N19 N 0.1309(5) 0.1300(2) 0.2809(3) 0.0685(16) Uani 1 1 d . . .
C19 C 0.0556(6) 0.1322(2) 0.2315(4) 0.0520(16) Uani 1 1 d . . .
C29 C -0.0437(6) 0.1348(2) 0.1683(3) 0.0651(19) Uani 1 1 d . . .
H29A H -0.0120 0.1493 0.1380 0.098 Uiso 1 1 calc R . .
H29B H -0.1103 0.1565 0.1700 0.098 Uiso 1 1 calc R . .
H29C H -0.0755 0.1002 0.1545 0.098 Uiso 1 1 calc R . .

loop_
_atom_site_aniso_label
_atom_site_aniso_U_11
_atom_site_aniso_U_22
_atom_site_aniso_U_33
_atom_site_aniso_U_23
_atom_site_aniso_U_13
_atom_site_aniso_U_12
Fe1 0.0318(5) 0.0297(4) 0.0350(5) -0.0013(3) 0.0096(4) -0.0039(3)
O11 0.034(2) 0.039(2) 0.052(2) 0.0074(18) 0.0153(19) 0.0060(18)
O12 0.031(2) 0.041(2) 0.063(3) 0.0112(19) 0.010(2) 0.0056(18)
O21 0.033(2) 0.035(2) 0.041(2) 0.0042(17) 0.0088(18) 0.0001(16)
O22 0.032(2) 0.035(2) 0.044(2) 0.0052(17) 0.0089(18) 0.0011(16)
N11 0.031(3) 0.031(2) 0.033(2) 0.0016(19) 0.010(2) -0.0033(19)
N12 0.037(3) 0.028(2) 0.035(3) -0.0023(19) 0.012(2) -0.0029(19)
N21 0.032(3) 0.038(3) 0.032(3) 0.0031(19) 0.011(2) 0.000(2)
N22 0.033(3) 0.034(3) 0.036(3) 0.001(2) 0.010(2) 0.0026(19)
N31 0.028(2) 0.030(2) 0.031(3) 0.0023(19) 0.009(2) -0.0044(18)
N32 0.026(2) 0.032(2) 0.032(3) -0.0004(19) 0.007(2) -0.0032(18)
N41 0.030(2) 0.026(2) 0.036(3) -0.0047(19) 0.009(2) -0.0051(19)
N42 0.030(2) 0.027(2) 0.039(3) -0.0037(19) 0.009(2) -0.0015(19)
C11 0.028(3) 0.026(3) 0.041(3) 0.000(2) 0.011(3) -0.004(2)
C12 0.030(3) 0.031(3) 0.037(3) -0.003(2) 0.011(3) -0.002(2)
C21 0.028(3) 0.036(3) 0.029(3) 0.001(2) 0.006(2) 0.001(2)
C22 0.025(3) 0.040(3) 0.031(3) -0.001(2) 0.005(3) 0.005(2)
C31 0.035(3) 0.033(3) 0.034(3) -0.005(2) 0.008(3) 0.004(2)
C32 0.031(3) 0.036(3) 0.034(3) -0.009(2) 0.003(3) 0.001(2)
C41 0.047(4) 0.038(3) 0.052(4) -0.009(3) 0.019(3) -0.001(3)
C42 0.041(3) 0.036(3) 0.049(4) -0.007(3) 0.012(3) -0.004(3)
C51 0.056(4) 0.033(3) 0.053(4) -0.006(3) 0.017(3) 0.002(3)
C52 0.047(4) 0.038(3) 0.047(4) -0.014(3) 0.005(3) 0.003(3)
C61 0.046(4) 0.051(4) 0.043(4) -0.013(3) 0.010(3) 0.008(3)
C62 0.055(4) 0.055(4) 0.039(4) -0.012(3) 0.010(3) 0.009(3)
C71 0.044(4) 0.041(4) 0.044(4) -0.001(3) 0.013(3) 0.002(3)
C72 0.040(4) 0.057(4) 0.035(3) -0.004(3) 0.014(3) 0.004(3)
C81 0.036(3) 0.032(3) 0.029(3) -0.002(2) 0.009(3) 0.008(2)
C82 0.029(3) 0.042(3) 0.030(3) -0.006(3) 0.008(3) 0.006(2)
C91 0.031(3) 0.029(3) 0.032(3) -0.005(2) 0.011(3) 0.000(2)
C92 0.022(3) 0.029(3) 0.036(3) -0.006(2) 0.009(2) 0.000(2)
C101 0.032(3) 0.035(3) 0.038(3) -0.004(2) 0.014(3) 0.002(2)
C102 0.033(3) 0.037(3) 0.033(3) -0.002(2) 0.010(3) 0.007(2)
C111 0.039(3) 0.041(3) 0.042(3) 0.001(3) 0.011(3) -0.003(3)
C112 0.033(3) 0.042(3) 0.043(4) 0.002(3) 0.012(3) 0.005(3)
C121 0.034(3) 0.055(4) 0.036(3) 0.005(3) 0.009(3) 0.000(3)
C122 0.043(4) 0.054(4) 0.032(3) -0.002(3) 0.001(3) 0.007(3)
C131 0.037(3) 0.061(4) 0.040(4) -0.010(3) 0.006(3) -0.006(3)
C132 0.044(4) 0.057(4) 0.038(4) -0.012(3) -0.002(3) 0.007(3)
C141 0.039(3) 0.042(3) 0.043(4) -0.006(3) 0.004(3) 0.001(3)
C142 0.045(4) 0.041(3) 0.045(4) -0.014(3) 0.010(3) -0.006(3)
C151 0.027(3) 0.026(3) 0.036(3) -0.006(2) 0.006(3) 0.002(2)
C152 0.029(3) 0.035(3) 0.041(3) -0.006(2) 0.012(3) -0.002(2)
C161 0.038(3) 0.028(3) 0.036(3) 0.000(2) 0.008(3) 0.001(2)
C162 0.048(4) 0.031(3) 0.031(3) -0.002(2) 0.015(3) 0.004(3)
C171 0.037(3) 0.035(3) 0.029(3) -0.002(2) 0.007(3) 0.001(3)
C172 0.032(3) 0.040(3) 0.038(3) -0.001(3) 0.010(3) -0.003(3)
C181 0.059(4) 0.051(4) 0.046(4) 0.007(3) 0.029(3) -0.006(3)
C182 0.057(4) 0.050(4) 0.048(4) 0.002(3) 0.029(3) 0.001(3)
C191 0.045(4) 0.035(3) 0.053(4) -0.004(3) 0.014(3) -0.009(3)
C192 0.049(4) 0.040(3) 0.060(4) -0.003(3) 0.019(3) -0.010(3)
C201 0.027(3) 0.054(4) 0.054(4) 0.005(3) 0.017(3) 0.000(3)
C202 0.031(3) 0.043(4) 0.091(5) 0.012(3) 0.017(4) 0.005(3)
C211 0.030(4) 0.074(5) 0.086(5) -0.019(4) 0.012(4) -0.013(3)
C212 0.046(4) 0.062(4) 0.103(6) -0.007(4) 0.008(4) -0.012(3)
C221 0.043(4) 0.066(4) 0.064(4) 0.006(3) 0.025(3) 0.001(3)
C222 0.048(4) 0.087(5) 0.103(7) -0.001(4) 0.044(4) -0.003(4)
C231 0.047(4) 0.069(4) 0.087(5) 0.022(4) 0.029(4) 0.017(3)
C232 0.045(4) 0.082(5) 0.163(8) 0.052(5) 0.035(5) 0.024(4)
S13 0.0770(13) 0.0450(10) 0.0486(10) -0.0044(7) 0.0283(10) -0.0062(9)
F13 0.248(7) 0.083(3) 0.178(5) 0.044(3) 0.175(6) 0.036(4)
F23 0.117(4) 0.159(4) 0.112(4) 0.024(3) 0.063(3) 0.083(4)
F33 0.131(5) 0.198(5) 0.054(3) -0.025(3) 0.028(3) 0.013(4)
O13 0.113(5) 0.148(5) 0.079(4) -0.051(4) 0.025(4) -0.027(4)
O23 0.098(4) 0.066(3) 0.130(5) 0.011(3) 0.080(4) 0.016(3)
O33 0.215(7) 0.039(3) 0.112(4) 0.009(3) 0.104(5) 0.001(3)
C13 0.062(5) 0.059(4) 0.044(4) 0.006(3) 0.011(4) 0.013(4)
S14A 0.0493(13) 0.0505(14) 0.0633(13) -0.0073(10) 0.0241(10) -0.0016(9)
F14A 0.199(7) 0.185(6) 0.102(4) 0.045(4) 0.100(5) 0.082(5)
F24A 0.123(5) 0.170(6) 0.066(4) 0.006(4) 0.007(4) 0.015(5)
F34A 0.215(7) 0.103(4) 0.217(7) 0.093(4) 0.127(6) 0.066(4)
O14A 0.056(4) 0.127(6) 0.178(7) 0.013(4) 0.055(4) -0.010(4)
O24A 0.116(5) 0.044(3) 0.095(4) 0.003(3) 0.041(4) 0.006(3)
O34A 0.064(3) 0.064(3) 0.057(3) -0.009(2) 0.023(3) 0.014(2)
C14A 0.132(8) 0.106(7) 0.092(7) 0.016(5) 0.075(6) 0.036(6)
N15 0.079(5) 0.110(5) 0.067(4) -0.011(4) 0.032(4) -0.012(4)
C15 0.053(4) 0.070(5) 0.048(4) 0.004(3) 0.023(4) 0.002(4)
C25 0.061(4) 0.058(4) 0.071(5) -0.005(3) 0.026(4) 0.003(3)
N16 0.041(3) 0.072(4) 0.075(4) -0.001(3) 0.016(3) 0.009(3)
C16 0.030(4) 0.047(4) 0.075(5) -0.002(3) 0.019(4) 0.002(3)
C26 0.052(4) 0.058(4) 0.066(5) 0.000(3) 0.011(4) 0.003(3)
N17 0.109(6) 0.085(5) 0.086(5) -0.004(4) 0.040(5) -0.013(4)
C17 0.074(6) 0.095(6) 0.093(7) -0.002(5) 0.035(5) -0.005(5)
C27 0.072(6) 0.117(7) 0.116(7) 0.027(6) 0.041(5) 0.011(5)
N18 0.086(6) 0.087(6) 0.195(9) 0.016(6) 0.042(6) 0.019(5)
C18 0.112(8) 0.065(6) 0.161(10) 0.005(6) 0.079(8) -0.023(6)
C28 0.065(6) 0.144(9) 0.299(17) 0.120(10) 0.062(9) 0.045(6)
N19 0.044(4) 0.081(4) 0.073(4) -0.004(3) 0.015(3) 0.012(3)
C19 0.038(4) 0.051(4) 0.068(5) -0.005(3) 0.022(4) 0.005(3)
C29 0.049(4) 0.064(4) 0.071(5) -0.004(3) 0.011(4) 0.003(3)

loop_
_atom_type_symbol
_atom_type_description
_atom_type_scat_dispersion_real
_atom_type_scat_dispersion_imag
_atom_type_scat_source
C C 0.0033 0.0016 'International Tables Vol C Tables 4.2.6.8 and 6.1.1.4'
H H 0.0000 0.0000 'International Tables Vol C Tables 4.2.6.8 and 6.1.1.4'
F F 0.0171 0.0103 'International Tables Vol C Tables 4.2.6.8 and 6.1.1.4'
Fe Fe 0.3463 0.8444 'International Tables Vol C Tables 4.2.6.8 and 6.1.1.4'
N N 0.0061 0.0033 'International Tables Vol C Tables 4.2.6.8 and 6.1.1.4'
O O 0.0106 0.0060 'International Tables Vol C Tables 4.2.6.8 and 6.1.1.4'
S S 0.1246 0.1234 'International Tables Vol C Tables 4.2.6.8 and 6.1.1.4'

loop_
_geom_angle_atom_site_label_1
_geom_angle_atom_site_label_2
_geom_angle_atom_site_label_3
_geom_angle
N32 Fe1 N31 178.40(16)
N32 Fe1 N12 84.47(15)
N31 Fe1 N12 96.49(15)
N32 Fe1 N11 95.51(15)
N31 Fe1 N11 83.54(15)
N12 Fe1 N11 179.68(17)
N32 Fe1 O21 91.46(14)
N31 Fe1 O21 87.24(14)
N12 Fe1 O21 91.67(14)
N11 Fe1 O21 88.65(14)
N32 Fe1 O22 87.58(14)
N31 Fe1 O22 93.73(14)
N12 Fe1 O22 87.74(14)
N11 Fe1 O22 91.94(14)
O21 Fe1 O22 178.91(13)
C171 O11 C201 122.9(4)
C172 O12 C202 122.0(4)
C171 O21 Fe1 140.8(4)
C172 O22 Fe1 140.2(4)
C21 N11 C31 104.9(4)
C21 N11 Fe1 121.6(3)
C31 N11 Fe1 133.5(3)
C22 N12 C32 104.9(4)
C22 N12 Fe1 121.3(3)
C32 N12 Fe1 133.8(3)
C21 N21 C81 107.5(4)
C21 N21 C181 128.3(4)
C81 N21 C181 124.0(4)
C22 N22 C82 106.9(4)
C22 N22 C182 129.2(4)
C82 N22 C182 123.6(4)
C91 N31 C101 105.5(4)
C91 N31 Fe1 120.7(3)
C101 N31 Fe1 133.2(3)
C92 N32 C102 105.8(4)
C92 N32 Fe1 121.4(3)
C102 N32 Fe1 132.6(3)
C91 N41 C151 106.9(4)
C91 N41 C191 127.2(4)
C151 N41 C191 125.6(4)
C92 N42 C152 107.4(4)
C92 N42 C192 127.3(4)
C152 N42 C192 125.2(4)
C91 C11 C21 111.2(4)
C91 C11 C161 114.4(4)
C21 C11 C161 113.7(4)
C91 C11 H11 105.6
C21 C11 H11 105.6
C161 C11 H11 105.6
C92 C12 C22 111.5(4)
C92 C12 C162 114.1(4)
C22 C12 C162 113.2(4)
C92 C12 H12 105.7
C22 C12 H12 105.7
C162 C12 H12 105.7
N11 C21 N21 112.8(4)
N11 C21 C11 124.3(5)
N21 C21 C11 122.9(4)
N12 C22 N22 112.8(4)
N12 C22 C12 125.1(5)
N22 C22 C12 122.1(4)
C41 C31 C81 120.7(5)
C41 C31 N11 129.6(5)
C81 C31 N11 109.7(4)
C82 C32 N12 109.6(4)
C82 C32 C42 120.2(5)
N12 C32 C42 130.1(5)
C51 C41 C31 116.8(6)
C51 C41 H41 121.6
C31 C41 H41 121.6
C52 C42 C32 116.8(5)
C52 C42 H42 121.6
C32 C42 H42 121.6
C41 C51 C61 122.0(5)
C41 C51 H51 119.0
C61 C51 H51 119.0
C42 C52 C62 121.8(5)
C42 C52 H52 119.1
C62 C52 H52 119.1
C71 C61 C51 121.3(5)
C71 C61 H61 119.3
C51 C61 H61 119.3
C72 C62 C52 122.1(5)
C72 C62 H62 119.0
C52 C62 H62 119.0
C81 C71 C61 116.7(5)
C81 C71 H71 121.6
C61 C71 H71 121.6
C62 C72 C82 116.4(5)
C62 C72 H72 121.8
C82 C72 H72 121.8
C71 C81 N21 132.3(5)
C71 C81 C31 122.5(5)
N21 C81 C31 105.2(4)
C32 C82 C72 122.8(5)
C32 C82 N22 105.7(4)
C72 C82 N22 131.5(5)
N31 C91 N41 112.6(4)
N31 C91 C11 125.9(4)
N41 C91 C11 121.5(4)
N32 C92 N42 112.3(4)
N32 C92 C12 125.2(4)
N42 C92 C12 122.5(4)
C151 C101 C111 120.5(5)
C151 C101 N31 108.9(4)
C111 C101 N31 130.6(5)
C112 C102 C152 120.5(5)
C112 C102 N32 130.8(5)
C152 C102 N32 108.7(4)
C121 C111 C101 118.0(5)
C121 C111 H111 121.0
C101 C111 H111 121.0
C122 C112 C102 117.6(5)
C122 C112 H112 121.2
C102 C112 H112 121.2
C111 C121 C131 121.4(5)
C111 C121 H121 119.3
C131 C121 H121 119.3
C112 C122 C132 121.4(5)
C112 C122 H122 119.3
C132 C122 H122 119.3
C141 C131 C121 120.9(5)
C141 C131 H131 119.6
C121 C131 H131 119.6
C142 C132 C122 121.6(5)
C142 C132 H132 119.2
C122 C132 H132 119.2
C131 C141 C151 117.0(5)
C131 C141 H141 121.5
C151 C141 H141 121.5
C132 C142 C152 116.9(5)
C132 C142 H142 121.6
C152 C142 H142 121.6
N41 C151 C141 131.7(5)
N41 C151 C101 106.0(4)
C141 C151 C101 122.3(5)
C142 C152 N42 132.3(5)
C142 C152 C102 121.9(5)
N42 C152 C102 105.7(4)
C171 C161 C11 117.6(4)
C171 C161 H16A 107.9
C11 C161 H16A 107.9
C171 C161 H16B 107.9
C11 C161 H16B 107.9
H16A C161 H16B 107.2
C172 C162 C12 118.0(4)
C172 C162 H16C 107.8
C12 C162 H16C 107.8
C172 C162 H16D 107.8
C12 C162 H16D 107.8
H16C C162 H16D 107.1
O21 C171 O11 123.9(5)
O21 C171 C161 126.6(5)
O11 C171 C161 109.6(4)
O22 C172 O12 124.4(5)
O22 C172 C162 126.4(5)
O12 C172 C162 109.2(4)
N21 C181 H18A 109.5
N21 C181 H18B 109.5
H18A C181 H18B 109.5
N21 C181 H18C 109.5
H18A C181 H18C 109.5
H18B C181 H18C 109.5
N22 C182 H18D 109.5
N22 C182 H18E 109.5
H18D C182 H18E 109.5
N22 C182 H18F 109.5
H18D C182 H18F 109.5
H18E C182 H18F 109.5
N41 C191 H19A 109.5
N41 C191 H19B 109.5
H19A C191 H19B 109.5
N41 C191 H19C 109.5
H19A C191 H19C 109.5
H19B C191 H19C 109.5
N42 C192 H19D 109.5
N42 C192 H19E 109.5
H19D C192 H19E 109.5
N42 C192 H19F 109.5
H19D C192 H19F 109.5
H19E C192 H19F 109.5
O11 C201 C221 110.1(4)
O11 C201 C231 102.4(4)
C221 C201 C231 111.8(5)
O11 C201 C211 108.8(4)
C221 C201 C211 112.8(5)
C231 C201 C211 110.5(5)
O12 C202 C212 110.7(5)
O12 C202 C232 102.1(5)
C212 C202 C232 111.7(6)
O12 C202 C222 109.0(5)
C212 C202 C222 111.9(6)
C232 C202 C222 110.9(6)
C201 C211 H21A 109.5
C201 C211 H21B 109.5
H21A C211 H21B 109.5
C201 C211 H21C 109.5
H21A C211 H21C 109.5
H21B C211 H21C 109.5
C202 C212 H21D 109.5
C202 C212 H21E 109.5
H21D C212 H21E 109.5
C202 C212 H21F 109.5
H21D C212 H21F 109.5
H21E C212 H21F 109.5
C201 C221 H22A 109.5
C201 C221 H22B 109.5
H22A C221 H22B 109.5
C201 C221 H22C 109.5
H22A C221 H22C 109.5
H22B C221 H22C 109.5
C202 C222 H22D 109.5
C202 C222 H22E 109.5
H22D C222 H22E 109.5
C202 C222 H22F 109.5
H22D C222 H22F 109.5
H22E C222 H22F 109.5
C201 C231 H23A 109.5
C201 C231 H23B 109.5
H23A C231 H23B 109.5
C201 C231 H23C 109.5
H23A C231 H23C 109.5
H23B C231 H23C 109.5
C202 C232 H23D 109.5
C202 C232 H23E 109.5
H23D C232 H23E 109.5
C202 C232 H23F 109.5
H23D C232 H23F 109.5
H23E C232 H23F 109.5
O33 S13 O13 118.6(4)
O33 S13 O23 114.0(3)
O13 S13 O23 111.4(3)
O33 S13 C13 104.2(3)
O13 S13 C13 102.6(3)
O23 S13 C13 103.7(3)
F23 C13 F13 107.4(5)
F23 C13 F33 102.9(5)
F13 C13 F33 104.7(5)
F23 C13 S13 115.0(4)
F13 C13 S13 114.5(4)
F33 C13 S13 111.4(4)
O14A S14A O34A 118.1(5)
O14A S14A O24A 112.1(4)
O34A S14A O24A 110.5(3)
O14A S14A C14A 105.7(4)
O34A S14A C14A 105.2(3)
O24A S14A C14A 103.9(3)
F24A C14A F14A 109.1(8)
F24A C14A F34A 101.4(7)
F14A C14A F34A 104.5(7)
F24A C14A S14A 114.9(5)
F14A C14A S14A 112.4(6)
F34A C14A S14A 113.5(6)
O24B S14B O34B 113.4(11)
O24B S14B O14B 113.8(11)
O34B S14B O14B 114.2(11)
O24B S14B C14B 106.6(8)
O34B S14B C14B 104.0(10)
O14B S14B C14B 103.4(10)
F14B C14B F34B 104.2(11)
F14B C14B F24B 98.4(11)
F34B C14B F24B 103.3(12)
F14B C14B S14B 119.7(11)
F34B C14B S14B 114.5(10)
F24B C14B S14B 114.4(11)
N15 C15 C25 179.6(8)
C15 C25 H25A 109.5
C15 C25 H25B 109.5
H25A C25 H25B 109.5
C15 C25 H25C 109.5
H25A C25 H25C 109.5
H25B C25 H25C 109.5
N16 C16 C26 178.4(7)
C16 C26 H26A 109.5
C16 C26 H26B 109.5
H26A C26 H26B 109.5
C16 C26 H26C 109.5
H26A C26 H26C 109.5
H26B C26 H26C 109.5
N17 C17 C27 179.5(9)
C17 C27 H27A 109.5
C17 C27 H27B 109.5
H27A C27 H27B 109.5
C17 C27 H27C 109.5
H27A C27 H27C 109.5
H27B C27 H27C 109.5
N18 C18 C28 177.8(12)
C18 C28 H28A 109.5
C18 C28 H28B 109.5
H28A C28 H28B 109.5
C18 C28 H28C 109.5
H28A C28 H28C 109.5
H28B C28 H28C 109.5
N19 C19 C29 178.6(7)
C19 C29 H29A 109.5
C19 C29 H29B 109.5
H29A C29 H29B 109.5
C19 C29 H29C 109.5
H29A C29 H29C 109.5
H29B C29 H29C 109.5

loop_
_geom_bond_atom_site_label_1
_geom_bond_atom_site_label_2
_geom_bond_distance
Fe1 N32 2.122(4)
Fe1 N31 2.128(4)
Fe1 N12 2.132(4)
Fe1 N11 2.140(4)
Fe1 O21 2.195(3)
Fe1 O22 2.203(3)
O11 C171 1.315(6)
O11 C201 1.492(6)
O12 C172 1.328(6)
O12 C202 1.488(7)
O21 C171 1.211(6)
O22 C172 1.204(6)
N11 C21 1.329(6)
N11 C31 1.395(6)
N12 C22 1.325(6)
N12 C32 1.396(6)
N21 C21 1.342(6)
N21 C81 1.391(6)
N21 C181 1.466(6)
N22 C22 1.350(6)
N22 C82 1.390(6)
N22 C182 1.453(6)
N31 C91 1.315(6)
N31 C101 1.392(6)
N32 C92 1.321(6)
N32 C102 1.396(6)
N41 C91 1.353(6)
N41 C151 1.378(6)
N41 C191 1.452(6)
N42 C92 1.348(6)
N42 C152 1.385(6)
N42 C192 1.468(6)
C11 C91 1.497(7)
C11 C21 1.513(7)
C11 C161 1.540(7)
C11 H11 1.0000
C12 C92 1.504(7)
C12 C22 1.508(7)
C12 C162 1.529(7)
C12 H12 1.0000
C31 C41 1.390(7)
C31 C81 1.392(7)
C32 C82 1.383(7)
C32 C42 1.406(7)
C41 C51 1.365(8)
C41 H41 0.9500
C42 C52 1.381(8)
C42 H42 0.9500
C51 C61 1.401(8)
C51 H51 0.9500
C52 C62 1.382(8)
C52 H52 0.9500
C61 C71 1.373(7)
C61 H61 0.9500
C62 C72 1.376(8)
C62 H62 0.9500
C71 C81 1.367(7)
C71 H71 0.9500
C72 C82 1.384(7)
C72 H72 0.9500
C101 C151 1.388(7)
C101 C111 1.389(7)
C102 C112 1.391(7)
C102 C152 1.393(7)
C111 C121 1.372(7)
C111 H111 0.9500
C112 C122 1.374(7)
C112 H112 0.9500
C121 C131 1.407(8)
C121 H121 0.9500
C122 C132 1.390(8)
C122 H122 0.9500
C131 C141 1.383(8)
C131 H131 0.9500
C132 C142 1.382(8)
C132 H132 0.9500
C141 C151 1.386(7)
C141 H141 0.9500
C142 C152 1.382(7)
C142 H142 0.9500
C161 C171 1.489(7)
C161 H16A 0.9900
C161 H16B 0.9900
C162 C172 1.502(7)
C162 H16C 0.9900
C162 H16D 0.9900
C181 H18A 0.9800
C181 H18B 0.9800
C181 H18C 0.9800
C182 H18D 0.9800
C182 H18E 0.9800
C182 H18F 0.9800
C191 H19A 0.9800
C191 H19B 0.9800
C191 H19C 0.9800
C192 H19D 0.9800
C192 H19E 0.9800
C192 H19F 0.9800
C201 C221 1.494(8)
C201 C231 1.506(8)
C201 C211 1.519(8)
C202 C212 1.505(8)
C202 C232 1.518(8)
C202 C222 1.523(9)
C211 H21A 0.9800
C211 H21B 0.9800
C211 H21C 0.9800
C212 H21D 0.9800
C212 H21E 0.9800
C212 H21F 0.9800
C221 H22A 0.9800
C221 H22B 0.9800
C221 H22C 0.9800
C222 H22D 0.9800
C222 H22E 0.9800
C222 H22F 0.9800
C231 H23A 0.9800
C231 H23B 0.9800
C231 H23C 0.9800
C232 H23D 0.9800
C232 H23E 0.9800
C232 H23F 0.9800
S13 O33 1.397(4)
S13 O13 1.416(5)
S13 O23 1.426(4)
S13 C13 1.775(6)
F13 C13 1.291(5)
F23 C13 1.286(5)
F33 C13 1.317(6)
S14A O14A 1.394(5)
S14A O34A 1.414(4)
S14A O24A 1.427(4)
S14A C14A 1.754(8)
F14A C14A 1.309(6)
F24A C14A 1.294(7)
F34A C14A 1.312(7)
S14B O24B 1.406(8)
S14B O34B 1.413(8)
S14B O14B 1.414(8)
S14B C14B 1.769(10)
F14B C14B 1.305(8)
F24B C14B 1.312(8)
F34B C14B 1.307(8)
N15 C15 1.127(8)
C15 C25 1.440(9)
C25 H25A 0.9800
C25 H25B 0.9800
C25 H25C 0.9800
N16 C16 1.126(7)
C16 C26 1.455(9)
C26 H26A 0.9800
C26 H26B 0.9800
C26 H26C 0.9800
N17 C17 1.165(9)
C17 C27 1.485(11)
C27 H27A 0.9800
C27 H27B 0.9800
C27 H27C 0.9800
N18 C18 1.150(11)
C18 C28 1.480(13)
C28 H28A 0.9800
C28 H28B 0.9800
C28 H28C 0.9800
N19 C19 1.132(7)
C19 C29 1.462(9)
C29 H29A 0.9800
C29 H29B 0.9800
C29 H29C 0.9800

loop_
_geom_torsion_atom_site_label_1
_geom_torsion_atom_site_label_2
_geom_torsion_atom_site_label_3
_geom_torsion_atom_site_label_4
_geom_torsion
N32 Fe1 O21 C171 -133.1(5)
N31 Fe1 O21 C171 46.0(5)
N12 Fe1 O21 C171 142.4(5)
N11 Fe1 O21 C171 -37.6(5)
N32 Fe1 O22 C172 -47.6(5)
N31 Fe1 O22 C172 133.3(5)
N12 Fe1 O22 C172 36.9(5)
N11 Fe1 O22 C172 -143.0(5)
N32 Fe1 N11 C21 140.4(4)
N31 Fe1 N11 C21 -38.3(4)
O21 Fe1 N11 C21 49.0(4)
O22 Fe1 N11 C21 -131.9(4)
N32 Fe1 N11 C31 -42.8(4)
N31 Fe1 N11 C31 138.5(4)
O21 Fe1 N11 C31 -134.1(4)
O22 Fe1 N11 C31 45.0(4)
N32 Fe1 N12 C22 38.4(4)
N31 Fe1 N12 C22 -142.9(4)
O21 Fe1 N12 C22 129.7(4)
O22 Fe1 N12 C22 -49.4(4)
N32 Fe1 N12 C32 -142.7(5)
N31 Fe1 N12 C32 36.0(5)
O21 Fe1 N12 C32 -51.4(5)
O22 Fe1 N12 C32 129.5(5)
N12 Fe1 N31 C91 -136.8(4)
N11 Fe1 N31 C91 43.5(4)
O21 Fe1 N31 C91 -45.4(4)
O22 Fe1 N31 C91 135.1(4)
N12 Fe1 N31 C101 32.7(4)
N11 Fe1 N31 C101 -147.0(4)
O21 Fe1 N31 C101 124.0(4)
O22 Fe1 N31 C101 -55.5(4)
N12 Fe1 N32 C92 -40.3(4)
N11 Fe1 N32 C92 139.4(4)
O21 Fe1 N32 C92 -131.8(4)
O22 Fe1 N32 C92 47.7(4)
N12 Fe1 N32 C102 145.5(4)
N11 Fe1 N32 C102 -34.8(4)
O21 Fe1 N32 C102 53.9(4)
O22 Fe1 N32 C102 -126.6(4)
C31 N11 C21 N21 1.3(5)
Fe1 N11 C21 N21 178.9(3)
C31 N11 C21 C11 -176.1(4)
Fe1 N11 C21 C11 1.5(6)
C81 N21 C21 N11 -2.0(6)
C181 N21 C21 N11 -176.0(5)
C81 N21 C21 C11 175.5(4)
C181 N21 C21 C11 1.4(8)
C91 C11 C21 N11 45.6(6)
C161 C11 C21 N11 -85.2(6)
C91 C11 C21 N21 -131.5(5)
C161 C11 C21 N21 97.7(6)
C32 N12 C22 N22 -2.3(6)
Fe1 N12 C22 N22 176.9(3)
C32 N12 C22 C12 177.2(5)
Fe1 N12 C22 C12 -3.6(7)
C82 N22 C22 N12 2.7(6)
C182 N22 C22 N12 176.4(5)
C82 N22 C22 C12 -176.8(4)
C182 N22 C22 C12 -3.0(8)
C92 C12 C22 N12 -44.0(7)
C162 C12 C22 N12 86.4(6)
C92 C12 C22 N22 135.4(5)
C162 C12 C22 N22 -94.2(6)
C21 N11 C31 C41 177.5(5)
Fe1 N11 C31 C41 0.3(8)
C21 N11 C31 C81 -0.1(5)
Fe1 N11 C31 C81 -177.3(3)
C22 N12 C32 C82 1.0(5)
Fe1 N12 C32 C82 -178.0(4)
C22 N12 C32 C42 -176.1(5)
Fe1 N12 C32 C42 4.9(8)
C81 C31 C41 C51 0.4(8)
N11 C31 C41 C51 -177.0(5)
C82 C32 C42 C52 -0.4(8)
N12 C32 C42 C52 176.4(5)
C31 C41 C51 C61 -1.1(9)
C32 C42 C52 C62 1.2(8)
C41 C51 C61 C71 0.9(9)
C42 C52 C62 C72 -1.2(9)
C51 C61 C71 C81 0.2(8)
C52 C62 C72 C82 0.4(8)
C61 C71 C81 N21 178.4(5)
C61 C71 C81 C31 -0.9(8)
C21 N21 C81 C71 -177.7(6)
C181 N21 C81 C71 -3.3(9)
C21 N21 C81 C31 1.8(5)
C181 N21 C81 C31 176.1(5)
C41 C31 C81 C71 0.6(8)
N11 C31 C81 C71 178.5(5)
C41 C31 C81 N21 -178.9(5)
N11 C31 C81 N21 -1.0(5)
N12 C32 C82 C72 -177.8(5)
C42 C32 C82 C72 -0.3(8)
N12 C32 C82 N22 0.6(5)
C42 C32 C82 N22 178.0(5)
C62 C72 C82 C32 0.4(8)
C62 C72 C82 N22 -177.5(5)
C22 N22 C82 C32 -1.9(5)
C182 N22 C82 C32 -176.1(5)
C22 N22 C82 C72 176.2(5)
C182 N22 C82 C72 2.0(9)
C101 N31 C91 N41 -1.7(5)
Fe1 N31 C91 N41 170.4(3)
C101 N31 C91 C11 175.9(5)
Fe1 N31 C91 C11 -12.1(7)
C151 N41 C91 N31 2.0(6)
C191 N41 C91 N31 176.6(5)
C151 N41 C91 C11 -175.7(4)
C191 N41 C91 C11 -1.1(7)
C21 C11 C91 N31 -39.9(7)
C161 C11 C91 N31 90.6(6)
C21 C11 C91 N41 137.5(5)
C161 C11 C91 N41 -92.0(5)
C102 N32 C92 N42 1.9(5)
Fe1 N32 C92 N42 -173.7(3)
C102 N32 C92 C12 -177.0(4)
Fe1 N32 C92 C12 7.4(6)
C152 N42 C92 N32 -1.7(6)
C192 N42 C92 N32 -179.9(5)
C152 N42 C92 C12 177.2(4)
C192 N42 C92 C12 -1.0(7)
C22 C12 C92 N32 41.9(7)
C162 C12 C92 N32 -88.0(6)
C22 C12 C92 N42 -136.8(5)
C162 C12 C92 N42 93.2(6)
C91 N31 C101 C151 0.8(5)
Fe1 N31 C101 C151 -169.9(3)
C91 N31 C101 C111 -177.1(5)
Fe1 N31 C101 C111 12.3(8)
C92 N32 C102 C112 177.4(5)
Fe1 N32 C102 C112 -7.7(8)
C92 N32 C102 C152 -1.3(5)
Fe1 N32 C102 C152 173.6(3)
C151 C101 C111 C121 -0.7(8)
N31 C101 C111 C121 176.9(5)
C152 C102 C112 C122 -0.6(8)
N32 C102 C112 C122 -179.3(5)
C101 C111 C121 C131 1.4(8)
C102 C112 C122 C132 1.4(8)
C111 C121 C131 C141 -0.3(9)
C112 C122 C132 C142 -1.4(9)
C121 C131 C141 C151 -1.5(8)
C122 C132 C142 C152 0.5(8)
C91 N41 C151 C141 178.2(5)
C191 N41 C151 C141 3.5(9)
C91 N41 C151 C101 -1.4(5)
C191 N41 C151 C101 -176.1(5)
C131 C141 C151 N41 -177.3(5)
C131 C141 C151 C101 2.2(8)
C111 C101 C151 N41 178.5(5)
N31 C101 C151 N41 0.4(5)
C111 C101 C151 C141 -1.2(8)
N31 C101 C151 C141 -179.2(5)
C132 C142 C152 N42 178.1(5)
C132 C142 C152 C102 0.3(8)
C92 N42 C152 C142 -177.4(5)
C192 N42 C152 C142 0.8(9)
C92 N42 C152 C102 0.7(5)
C192 N42 C152 C102 179.0(5)
C112 C102 C152 C142 -0.2(8)
N32 C102 C152 C142 178.7(5)
C112 C102 C152 N42 -178.6(4)
N32 C102 C152 N42 0.4(5)
C91 C11 C161 C171 -59.6(6)
C21 C11 C161 C171 69.6(6)
C92 C12 C162 C172 65.0(6)
C22 C12 C162 C172 -64.1(6)
Fe1 O21 C171 O11 177.2(3)
Fe1 O21 C171 C161 -2.4(8)
C201 O11 C171 O21 4.5(7)
C201 O11 C171 C161 -175.9(4)
C11 C161 C171 O21 -3.5(7)
C11 C161 C171 O11 176.9(4)
Fe1 O22 C172 O12 -171.1(3)
Fe1 O22 C172 C162 8.3(9)
C202 O12 C172 O22 -6.2(8)
C202 O12 C172 C162 174.3(5)
C12 C162 C172 O22 -4.4(8)
C12 C162 C172 O12 175.0(4)
C171 O11 C201 C221 59.4(6)
C171 O11 C201 C231 178.3(5)
C171 O11 C201 C211 -64.7(6)
C172 O12 C202 C212 63.3(7)
C172 O12 C202 C232 -177.7(6)
C172 O12 C202 C222 -60.3(6)
O33 S13 C13 F23 -62.3(6)
O13 S13 C13 F23 61.9(6)
O23 S13 C13 F23 178.0(5)
O33 S13 C13 F13 172.7(5)
O13 S13 C13 F13 -63.1(6)
O23 S13 C13 F13 53.0(6)
O33 S13 C13 F33 54.2(5)
O13 S13 C13 F33 178.4(5)
O23 S13 C13 F33 -65.5(5)
O14A S14A C14A F24A -178.0(6)
O34A S14A C14A F24A 56.3(7)
O24A S14A C14A F24A -59.8(6)
O14A S14A C14A F14A -52.5(8)
O34A S14A C14A F14A -178.1(6)
O24A S14A C14A F14A 65.7(7)
O14A S14A C14A F34A 65.9(7)
O34A S14A C14A F34A -59.8(7)
O24A S14A C14A F34A -175.9(6)
O24B S14B C14B F14B -61.6(18)
O34B S14B C14B F14B 178(2)
O14B S14B C14B F14B 59(2)
O24B S14B C14B F34B 63.2(18)
O34B S14B C14B F34B -57(2)
O14B S14B C14B F34B -176(2)
O24B S14B C14B F24B -177.8(17)
O34B S14B C14B F24B 62(2)
O14B S14B C14B F24B -58(2)
